data_7251690
loop_
_publ_author_name
'Richter, Marvin L.'
'Peris, Eduardo'
'Gonell, Sergio'

_publ_section_title
;
 Impact of linking groups in chelating bis-carbene iridium catalysts for
 transfer hydrogenation of inorganic carbonates with glycerol
;
_journal_issue 5
_journal_name_full 'Green Chemistry'
_journal_page_first 2385
_journal_page_last 2394
_journal_paper_doi 10.1039/D5GC05119C
_journal_volume 28
_journal_year 2026
_chemical_formula_moiety 'C15 H17 Ir N6 O2, 2(B F4), C3, O'
_chemical_formula_sum 'C18 H23 B2 F8 Ir N6 O3'
_chemical_formula_weight 737.24
_space_group_crystal_system monoclinic
_space_group_IT_number 4
_space_group_name_Hall 'P 2yb'
_space_group_name_H-M_alt 'P 1 21 1'
_atom_sites_solution_hydrogens geom
_atom_sites_solution_primary iterative
_audit_creation_date 2025-03-10
_audit_creation_method
;
Olex2 1.5
(compiled 2025.02.27 svn.r83f5de26 for OlexSys, GUI svn.r7172)
;
_audit_update_record
;
2025-06-19 deposited with the CCDC.	2025-11-21 downloaded from the CCDC.
;
_cell_angle_alpha 90
_cell_angle_beta 106.579(2)
_cell_angle_gamma 90
_cell_formula_units_Z 2
_cell_length_a 10.3330(2)
_cell_length_b 10.8804(2)
_cell_length_c 12.1379(3)
_cell_measurement_reflns_used 7758
_cell_measurement_temperature 240(2)
_cell_measurement_theta_max 71.8790
_cell_measurement_theta_min 4.1250
_cell_volume 1307.90(5)
_computing_cell_refinement 'CrysAlisPro 1.171.43.117a (Rigaku OD, 2024)'
_computing_data_collection 'CrysAlisPro 1.171.43.117a (Rigaku OD, 2024)'
_computing_data_reduction 'CrysAlisPro 1.171.43.117a (Rigaku OD, 2024)'
_computing_molecular_graphics 'Olex2 1.5 (Dolomanov et al., 2009)'
_computing_publication_material 'Olex2 1.5 (Dolomanov et al., 2009)'
_computing_structure_refinement 'SHELXL 2018/3 (Sheldrick, 2015)'
_computing_structure_solution 'olex2.solve 1.5 (Bourhis et al., 2015)'
_diffrn_ambient_environment N~2~
_diffrn_ambient_temperature 240(2)
_diffrn_detector 'CCD plate'
_diffrn_detector_area_resol_mean 10.4051
_diffrn_detector_type Atlas
_diffrn_measured_fraction_theta_full 1.000
_diffrn_measured_fraction_theta_max 1.000
_diffrn_measurement_details
;
List of Runs (angles in degrees, time in seconds):

  # Type    Start    End  Width  t~exp~   \w     \q     \k     \f   Frames
#--------------------------------------------------------------------------
  1  \w     -5.00  35.00   0.20    1.00    --  -43.17  19.00 -90.00  200
  2  \w     -5.00  35.00   0.20    1.00    --  -43.17  19.00 120.00  200
  3  \w    -21.00  30.00   0.20    1.00    --  -43.17  37.00 -30.00  255
  4  \w     -5.00  35.00   0.20    1.00    --  -43.17  19.00-150.00  200
  5  \w     -5.00  35.00   0.20    1.00    --  -43.17  19.00  60.00  200
  6  \w     -2.00  38.00   0.20    1.00    --  -43.17  13.00 179.00  200
  7  \w    -87.00  -6.00   0.20    1.00    --  -43.17 125.00  30.00  405
  8  \w     33.00 112.00   0.20    1.00    --  102.06-125.00 -90.00  395
  9  \w     57.00 178.00   0.20    1.00    --  102.06  15.00  30.00  605
 10  \w     27.00  57.00   0.20    1.00    --  102.06 -30.00  60.00  150
 11  \w     32.00  93.00   0.20    1.00    --  102.06 -61.00 -60.00  305
 12  \w     97.00 172.00   0.20    1.00    --  102.06 125.00  60.00  375
 13  \w     31.00  72.00   0.20    1.00    --  102.06 -45.00  60.00  205
 14  \w     27.00  57.00   0.20    1.00    --  102.06 -30.00  30.00  150
 15  \w     27.00  57.00   0.20    1.00    --  102.06 -30.00  90.00  150
 16  \w     21.00 107.00   0.20    1.00    --  102.06 -94.00  90.00  430
 17  \w   -113.00 -17.00   0.20    1.00    --  -43.17 -57.00  60.00  480
 18  \w   -113.00 -17.00   0.20    1.00    --  -43.17 -57.00 -90.00  480
 19  \w   -113.00 -36.00   0.20    1.00    --  -43.17 -57.00   0.00  385
 20  \w   -113.00 -17.00   0.20    1.00    --  -43.17 -57.00-180.00  480
;
_diffrn_measurement_device 'four-circle diffractometer'
_diffrn_measurement_device_type 'SuperNova, Dual, Cu at home/near, Atlas'
_diffrn_measurement_method '\w scans'
_diffrn_orient_matrix_type 'CrysAlisPro convention (1999,Acta A55,543-557)'
_diffrn_orient_matrix_UB_11 -0.0291315000
_diffrn_orient_matrix_UB_12 0.0016896000
_diffrn_orient_matrix_UB_13 -0.1317625000
_diffrn_orient_matrix_UB_21 -0.1504813000
_diffrn_orient_matrix_UB_22 -0.0247597000
_diffrn_orient_matrix_UB_23 -0.0134289000
_diffrn_orient_matrix_UB_31 -0.0263608000
_diffrn_orient_matrix_UB_32 0.1394086000
_diffrn_orient_matrix_UB_33 -0.0007088000
_diffrn_radiation_monochromator mirror
_diffrn_radiation_probe x-ray
_diffrn_radiation_type 'Cu K\a'
_diffrn_radiation_wavelength 1.54184
_diffrn_reflns_av_R_equivalents 0.0194
_diffrn_reflns_av_unetI/netI 0.0202
_diffrn_reflns_Laue_measured_fraction_full 1.000
_diffrn_reflns_Laue_measured_fraction_max 1.000
_diffrn_reflns_limit_h_max 12
_diffrn_reflns_limit_h_min -12
_diffrn_reflns_limit_k_max 12
_diffrn_reflns_limit_k_min -9
_diffrn_reflns_limit_l_max 14
_diffrn_reflns_limit_l_min -12
_diffrn_reflns_number 9457
_diffrn_reflns_point_group_measured_fraction_full 0.809
_diffrn_reflns_point_group_measured_fraction_max 0.808
_diffrn_reflns_theta_full 66.598
_diffrn_reflns_theta_max 66.598
_diffrn_reflns_theta_min 3.800
_diffrn_source 'micro-focus sealed X-ray tube'
_diffrn_source_type 'SuperNova (Cu) X-ray Source'
_exptl_absorpt_coefficient_mu 10.712
_exptl_absorpt_correction_T_max 1.000
_exptl_absorpt_correction_T_min 0.796
_exptl_absorpt_correction_type gaussian
_exptl_absorpt_process_details
;
CrysAlisPro 1.171.43.117a (Rigaku Oxford Diffraction, 2024)
Numerical absorption correction based on gaussian integration over
a multifaceted crystal model
Empirical absorption correction using spherical harmonics,
implemented in SCALE3 ABSPACK scaling algorithm.
;
_exptl_crystal_colour 'clear yellowish yellow'
_exptl_crystal_colour_lustre clear
_exptl_crystal_colour_modifier yellowish
_exptl_crystal_colour_primary yellow
_exptl_crystal_density_diffrn 1.872
_exptl_crystal_description plate
_exptl_crystal_F_000 712
_exptl_crystal_size_max 0.371
_exptl_crystal_size_mid 0.099
_exptl_crystal_size_min 0.071
_refine_diff_density_max 1.444
_refine_diff_density_min -1.004
_refine_diff_density_rms 0.110
_refine_ls_abs_structure_details
;
 Flack x determined using 1197 quotients [(I+)-(I-)]/[(I+)+(I-)]
 (Parsons, Flack and Wagner, Acta Cryst. B69 (2013) 249-259).
;
_refine_ls_abs_structure_Flack 0.473(18)
_refine_ls_extinction_method none
_refine_ls_goodness_of_fit_ref 1.040
_refine_ls_hydrogen_treatment constr
_refine_ls_matrix_type full
_refine_ls_number_parameters 347
_refine_ls_number_reflns 3729
_refine_ls_number_restraints 270
_refine_ls_restrained_S_all 1.022
_refine_ls_R_factor_all 0.0343
_refine_ls_R_factor_gt 0.0329
_refine_ls_shift/su_max 0.001
_refine_ls_shift/su_mean 0.000
_refine_ls_structure_factor_coef Fsqd
_refine_ls_weighting_details 'w=1/[\s^2^(Fo^2^)+(0.0614P)^2^+2.5114P] where P=(Fo^2^+2Fc^2^)/3'
_refine_ls_weighting_scheme calc
_refine_ls_wR_factor_gt 0.0879
_refine_ls_wR_factor_ref 0.0898
_reflns_Friedel_coverage 0.528
_reflns_Friedel_fraction_full 0.594
_reflns_Friedel_fraction_max 0.593
_reflns_number_gt 3575
_reflns_number_total 3729
_reflns_threshold_expression 'I > 2\s(I)'
_cod_data_source_file d5gc05119c2.cif
_cod_data_source_block str2311_auto
_cod_database_code 7251690
_shelx_shelxl_version_number 2018/3
_chemical_oxdiff_formula 'C H N O Ir B F'
_shelx_space_group_comment
;
The symmetry employed for this shelxl refinement is uniquely defined
by the following loop, which should always be used as a source of
symmetry information in preference to the above space-group names.
They are only intended as comments.
;
_shelx_estimated_absorpt_t_max 0.517
_shelx_estimated_absorpt_t_min 0.109
_olex2_refinement_description
;
1. Fixed Uiso
 At 1.2 times of:
  All C(H) groups
 At 1.5 times of:
  All C(H,H,H) groups
2. Rigid body (RIGU) restrains
 All non-hydrogen atoms
 with sigma for 1-2 distances of 0.004 and sigma for 1-3 distances of 0.004
3.a Aromatic/amide H refined with riding coordinates:
 C7(H7), C10(H10), C6(H6), C13(H13), C14(H14)
3.b Idealised Me refined as rotating group:
 C12(H12A,H12B,H12C), C8(H8A,H8B,H8C), C5(H5A,H5B,H5C), C15(H15A,H15B,H15C)
;
_olex2_submission_special_instructions 'No special instructions were received'
_oxdiff_exptl_absorpt_empirical_details
;
Empirical correction (ABSPACK) includes:
- Absorption correction using spherical harmonics
- Frame scaling
;
_oxdiff_exptl_absorpt_empirical_full_max 1.966
_oxdiff_exptl_absorpt_empirical_full_min 0.653

loop_
_space_group_symop_operation_xyz
'x, y, z'
'-x, y+1/2, -z'

loop_
_atom_site_label
_atom_site_type_symbol
_atom_site_fract_x
_atom_site_fract_y
_atom_site_fract_z
_atom_site_U_iso_or_equiv
_atom_site_adp_type
_atom_site_occupancy
_atom_site_site_symmetry_order
_atom_site_calc_flag
_atom_site_refinement_flags_posn
_atom_site_refinement_flags_adp
_atom_site_refinement_flags_occupancy
_atom_site_disorder_assembly
_atom_site_disorder_group
Ir1 Ir 0.21677(3) 0.6178(3) 0.41118(2) 0.03798(15) Uani 1 1 d . . . . .
F7 F 0.3764(14) 0.619(3) -0.1912(15) 0.206(7) Uani 1 1 d . . . . .
C3 C 0.261(2) 0.748(2) 0.5236(19) 0.045(4) Uani 1 1 d . . . . .
C2 C 0.1691(19) 0.7488(19) 0.2839(18) 0.030(3) Uani 1 1 d . . . . .
C4 C 0.272(3) 0.496(3) 0.526(2) 0.061(6) Uani 1 1 d . . . . .
C1 C 0.156(2) 0.485(2) 0.2791(18) 0.039(4) Uani 1 1 d . . . . .
O1 O 0.304(2) 0.415(3) 0.5870(15) 0.098(7) Uani 1 1 d . . . . .
O2 O 0.2854(13) 0.819(2) 0.5891(11) 0.062(5) Uani 1 1 d . . . . .
N3 N 0.2197(15) 0.4747(15) 0.1917(13) 0.035(3) Uani 1 1 d . . . . .
N2 N 0.2165(15) 0.7606(15) 0.1930(14) 0.035(3) Uani 1 1 d . . . . .
N4 N 0.0713(18) 0.4015(18) 0.2647(15) 0.045(4) Uani 1 1 d . . . . .
N1 N 0.0680(16) 0.8389(16) 0.2621(16) 0.042(4) Uani 1 1 d . . . . .
C7 C 0.1630(18) 0.3852(19) 0.1203(17) 0.040(4) Uani 1 1 d . . . . .
H7 H 0.184743 0.361570 0.053273 0.048 Uiso 1 1 calc R U . . .
N6 N 0.4357(17) 0.5193(17) 0.1583(16) 0.047(4) Uani 1 1 d . . . . .
N5 N 0.4341(15) 0.7188(16) 0.1561(15) 0.040(3) Uani 1 1 d . . . . .
C11 C 0.3166(18) 0.683(2) 0.1767(16) 0.036(3) Uani 1 1 d . . . . .
C9 C 0.3130(19) 0.559(2) 0.1743(15) 0.035(3) Uani 1 1 d . . . . .
C10 C 0.5014(8) 0.625(3) 0.1433(7) 0.047(2) Uani 1 1 d . . . . .
H10 H 0.584491 0.627348 0.126033 0.057 Uiso 1 1 calc R U . . .
C12 C 0.482(2) 0.843(2) 0.151(2) 0.060(6) Uani 1 1 d . . . . .
H12A H 0.434911 0.880126 0.078155 0.089 Uiso 1 1 calc R U . . .
H12B H 0.578450 0.841593 0.159082 0.089 Uiso 1 1 calc R U . . .
H12C H 0.466098 0.891192 0.213341 0.089 Uiso 1 1 calc R U . . .
C8 C 0.4782(19) 0.390(2) 0.152(2) 0.062(6) Uani 1 1 d . . . . .
H8A H 0.487455 0.349340 0.224939 0.092 Uiso 1 1 calc R U . . .
H8B H 0.564151 0.387809 0.134366 0.092 Uiso 1 1 calc R U . . .
H8C H 0.410757 0.346994 0.091810 0.092 Uiso 1 1 calc R U . . .
C5 C -0.023(2) 0.378(2) 0.3319(18) 0.058(6) Uani 1 1 d . . . . .
H5A H 0.010084 0.309387 0.383609 0.087 Uiso 1 1 calc R U . . .
H5B H -0.110735 0.357872 0.280613 0.087 Uiso 1 1 calc R U . . .
H5C H -0.029567 0.450403 0.376256 0.087 Uiso 1 1 calc R U . . .
C15 C -0.021(2) 0.856(2) 0.338(2) 0.068(7) Uani 1 1 d . . . . .
H15A H -0.090105 0.792358 0.321826 0.103 Uiso 1 1 calc R U . . .
H15B H -0.064000 0.935919 0.324128 0.103 Uiso 1 1 calc R U . . .
H15C H 0.032121 0.850087 0.417905 0.103 Uiso 1 1 calc R U . . .
F8 F 0.2804(19) 0.5097(12) -0.0899(12) 0.099(4) Uani 1 1 d . . . . .
F5 F 0.2547(16) 0.7166(12) -0.0907(12) 0.101(5) Uani 1 1 d . . . . .
F6 F 0.1648(13) 0.616(2) -0.2464(8) 0.169(5) Uani 1 1 d . . . . .
B2 B 0.2697(11) 0.621(3) -0.1501(8) 0.052(2) Uani 1 1 d . . . . .
F2 F -0.0610(6) 0.621(2) 0.0607(7) 0.091(2) Uani 1 1 d . . . . .
F3 F -0.2623(16) 0.7059(16) 0.043(2) 0.185(9) Uani 1 1 d . . . . .
F4 F -0.2350(11) 0.5096(10) 0.0800(10) 0.077(3) Uani 1 1 d . . . . .
B1 B -0.1802(11) 0.624(3) 0.0849(13) 0.063(3) Uani 1 1 d . . . . .
F1 F -0.1475(14) 0.603(3) 0.2093(9) 0.169(7) Uani 1 1 d . . . . .
C6 C 0.0608(19) 0.331(2) 0.1656(18) 0.046(4) Uani 1 1 d . . . . .
H6 H 0.002310 0.264979 0.136171 0.055 Uiso 1 1 calc R U . . .
C13 C 0.150(2) 0.8603(19) 0.1200(19) 0.047(4) Uani 1 1 d . . . . .
H13 H 0.165985 0.887601 0.051804 0.056 Uiso 1 1 calc R U . . .
C14 C 0.070(2) 0.901(2) 0.1636(19) 0.050(5) Uani 1 1 d . . . . .
H14 H 0.013583 0.967840 0.133968 0.060 Uiso 1 1 calc R U . . .
C16 C 0.607(3) 0.608(5) 0.448(2) 0.178(12) Uani 1 1 d . . . . .
O3 O 0.6135(17) 0.757(3) 0.5931(14) 0.211(12) Uani 1 1 d . . . . .
C18 C 0.632(3) 0.5861(17) 0.654(3) 0.153(9) Uani 1 1 d . . . . .
C17 C 0.766(4) 0.593(10) 0.572(3) 0.24(3) Uani 1 1 d . . . . .

loop_
_atom_site_aniso_label
_atom_site_aniso_U_11
_atom_site_aniso_U_22
_atom_site_aniso_U_33
_atom_site_aniso_U_23
_atom_site_aniso_U_13
_atom_site_aniso_U_12
Ir1 0.0383(2) 0.0503(2) 0.02716(19) -0.0003(6) 0.01230(13) -0.0006(5)
F7 0.215(11) 0.113(8) 0.385(19) 0.05(2) 0.236(13) 0.064(17)
C3 0.042(9) 0.063(8) 0.029(7) -0.010(7) 0.007(7) 0.001(8)
C2 0.022(6) 0.035(6) 0.031(7) -0.004(6) 0.004(5) 0.005(5)
C4 0.073(15) 0.070(9) 0.044(10) -0.001(8) 0.022(10) 0.001(11)
C1 0.043(9) 0.050(8) 0.026(7) -0.007(6) 0.013(6) -0.002(7)
O1 0.126(15) 0.093(14) 0.067(12) 0.027(9) 0.016(10) 0.013(11)
O2 0.068(8) 0.075(10) 0.046(8) -0.030(6) 0.021(7) -0.011(6)
N3 0.036(7) 0.047(7) 0.026(7) 0.002(6) 0.012(6) 0.003(6)
N2 0.030(7) 0.038(7) 0.037(7) 0.008(6) 0.010(6) 0.002(5)
N4 0.046(9) 0.056(10) 0.035(8) 0.003(7) 0.016(7) -0.006(7)
N1 0.037(8) 0.043(9) 0.046(8) -0.002(7) 0.010(6) 0.008(7)
C7 0.032(7) 0.052(10) 0.035(8) -0.002(6) 0.009(6) 0.000(6)
N6 0.038(8) 0.061(6) 0.046(10) -0.002(8) 0.019(7) 0.008(6)
N5 0.031(7) 0.056(5) 0.037(9) 0.001(7) 0.012(6) -0.006(5)
C11 0.029(7) 0.051(5) 0.029(9) 0.001(8) 0.012(7) -0.001(6)
C9 0.035(7) 0.049(5) 0.024(8) -0.003(8) 0.011(7) 0.001(6)
C10 0.035(4) 0.071(5) 0.042(4) 0.010(11) 0.021(3) 0.006(8)
C12 0.069(13) 0.067(8) 0.056(13) 0.003(10) 0.037(11) -0.019(10)
C8 0.036(10) 0.071(8) 0.074(15) -0.003(11) 0.011(9) 0.019(9)
C5 0.071(12) 0.061(13) 0.052(11) -0.014(10) 0.034(9) -0.020(10)
C15 0.050(10) 0.094(18) 0.064(12) -0.025(11) 0.021(9) 0.018(11)
F8 0.154(11) 0.065(6) 0.079(9) 0.021(6) 0.033(7) 0.053(7)
F5 0.127(9) 0.082(7) 0.076(9) -0.025(6) 0.004(6) 0.062(7)
F6 0.236(11) 0.075(6) 0.118(6) 0.013(11) -0.075(7) -0.048(14)
B2 0.059(5) 0.048(5) 0.051(5) -0.002(9) 0.017(4) 0.026(11)
F2 0.056(3) 0.085(5) 0.150(6) -0.016(13) 0.057(4) -0.020(9)
F3 0.090(8) 0.163(12) 0.33(2) 0.195(14) 0.105(12) 0.064(9)
F4 0.086(7) 0.044(5) 0.129(8) 0.017(5) 0.076(6) -0.006(4)
B1 0.042(5) 0.048(6) 0.105(8) 0.030(12) 0.029(5) -0.004(8)
F1 0.175(11) 0.231(18) 0.107(6) 0.023(11) 0.048(6) 0.073(17)
C6 0.047(9) 0.042(9) 0.051(9) -0.003(7) 0.018(8) -0.010(7)
C13 0.053(10) 0.038(9) 0.046(9) 0.010(7) 0.011(7) 0.003(7)
C14 0.051(10) 0.043(10) 0.049(10) 0.007(7) 0.002(7) 0.013(7)
C16 0.18(2) 0.19(3) 0.20(2) 0.12(3) 0.105(17) 0.10(3)
O3 0.101(10) 0.43(4) 0.096(10) 0.086(16) 0.021(8) -0.052(16)
C18 0.148(18) 0.068(17) 0.213(19) 0.071(16) 0.001(16) 0.006(12)
C17 0.29(3) 0.20(8) 0.23(3) -0.02(3) 0.068(18) 0.01(4)

loop_
_atom_type_symbol
_atom_type_description
_atom_type_scat_dispersion_real
_atom_type_scat_dispersion_imag
_atom_type_scat_source
C C 0.0181 0.0091 'International Tables Vol C Tables 4.2.6.8 and 6.1.1.4'
H H 0.0000 0.0000 'International Tables Vol C Tables 4.2.6.8 and 6.1.1.4'
B B 0.0090 0.0039 'International Tables Vol C Tables 4.2.6.8 and 6.1.1.4'
F F 0.0727 0.0534 'International Tables Vol C Tables 4.2.6.8 and 6.1.1.4'
Ir Ir -4.7710 6.5667 'International Tables Vol C Tables 4.2.6.8 and 6.1.1.4'
N N 0.0311 0.0180 'International Tables Vol C Tables 4.2.6.8 and 6.1.1.4'
O O 0.0492 0.0322 'International Tables Vol C Tables 4.2.6.8 and 6.1.1.4'

loop_
_exptl_crystal_face_index_h
_exptl_crystal_face_index_k
_exptl_crystal_face_index_l
_exptl_crystal_face_perp_dist
6 2 -2 0.0401
-7 0 2 0.0422
-6 -3 2 0.0483
7 0 -2 0.0286
1 1 -8 0.0452
-1 -1 8 0.0398
2 -1 -8 0.0371
0 -6 4 0.1328
-2 6 4 0.1780
4 -2 5 0.0561

loop_
_geom_angle_atom_site_label_1
_geom_angle_atom_site_label_2
_geom_angle_atom_site_label_3
_geom_angle
_geom_angle_site_symmetry_1
_geom_angle_site_symmetry_3
_geom_angle_publ_flag
C3 Ir1 C2 88.8(11) . . ?
C3 Ir1 C1 175.2(12) . . ?
C2 Ir1 C1 87.1(3) . . ?
C4 Ir1 C3 92.0(4) . . ?
C4 Ir1 C2 175.9(12) . . ?
C4 Ir1 C1 92.2(13) . . ?
O2 C3 Ir1 178(2) . . ?
N2 C2 Ir1 128.4(14) . . ?
N2 C2 N1 101.9(18) . . ?
N1 C2 Ir1 129.2(15) . . ?
O1 C4 Ir1 174(3) . . ?
N3 C1 Ir1 121.8(15) . . ?
N4 C1 Ir1 130.7(16) . . ?
N4 C1 N3 107.4(19) . . ?
C7 N3 C1 109.8(16) . . ?
C7 N3 C9 125.7(16) . . ?
C9 N3 C1 123.8(17) . . ?
C2 N2 C11 121.4(16) . . ?
C2 N2 C13 110.7(16) . . ?
C11 N2 C13 127.9(17) . . ?
C1 N4 C5 127.4(19) . . ?
C1 N4 C6 113.6(17) . . ?
C6 N4 C5 118.8(18) . . ?
C2 N1 C15 122.0(18) . . ?
C14 N1 C2 108.1(17) . . ?
C14 N1 C15 130.0(18) . . ?
N3 C7 H7 126.7 . . ?
N3 C7 C6 106.7(17) . . ?
C6 C7 H7 126.7 . . ?
C9 N6 C8 126.3(18) . . ?
C10 N6 C9 105.1(16) . . ?
C10 N6 C8 128.5(16) . . ?
C11 N5 C12 127.6(18) . . ?
C10 N5 C11 109.7(17) . . ?
C10 N5 C12 122.7(17) . . ?
N5 C11 N2 126(2) . . ?
C9 C11 N2 126(2) . . ?
C9 C11 N5 108(2) . . ?
N3 C9 N6 120.6(18) . . ?
C11 C9 N3 132(2) . . ?
C11 C9 N6 107(2) . . ?
N6 C10 H10 124.8 . . ?
N5 C10 N6 110.4(6) . . ?
N5 C10 H10 124.8 . . ?
N5 C12 H12A 109.5 . . ?
N5 C12 H12B 109.5 . . ?
N5 C12 H12C 109.5 . . ?
H12A C12 H12B 109.5 . . ?
H12A C12 H12C 109.5 . . ?
H12B C12 H12C 109.5 . . ?
N6 C8 H8A 109.5 . . ?
N6 C8 H8B 109.5 . . ?
N6 C8 H8C 109.5 . . ?
H8A C8 H8B 109.5 . . ?
H8A C8 H8C 109.5 . . ?
H8B C8 H8C 109.5 . . ?
N4 C5 H5A 109.5 . . ?
N4 C5 H5B 109.5 . . ?
N4 C5 H5C 109.5 . . ?
H5A C5 H5B 109.5 . . ?
H5A C5 H5C 109.5 . . ?
H5B C5 H5C 109.5 . . ?
N1 C15 H15A 109.5 . . ?
N1 C15 H15B 109.5 . . ?
N1 C15 H15C 109.5 . . ?
H15A C15 H15B 109.5 . . ?
H15A C15 H15C 109.5 . . ?
H15B C15 H15C 109.5 . . ?
F7 B2 F8 103.1(18) . . ?
F7 B2 F6 102.8(12) . . ?
F5 B2 F7 118(2) . . ?
F5 B2 F8 114.0(9) . . ?
F5 B2 F6 108.8(19) . . ?
F6 B2 F8 110(2) . . ?
F2 B1 F4 111(3) . . ?
F2 B1 F1 105.4(10) . . ?
F3 B1 F2 119.2(19) . . ?
F3 B1 F4 114.4(13) . . ?
F3 B1 F1 118(2) . . ?
F4 B1 F1 82.8(17) . . ?
N4 C6 C7 102.4(18) . . ?
N4 C6 H6 128.8 . . ?
C7 C6 H6 128.8 . . ?
N2 C13 H13 127.0 . . ?
C14 C13 N2 106(2) . . ?
C14 C13 H13 127.0 . . ?
N1 C14 H14 123.5 . . ?
C13 C14 N1 113(2) . . ?
C13 C14 H14 123.5 . . ?
C16 C17 C18 80.1(18) . . ?

loop_
_geom_bond_atom_site_label_1
_geom_bond_atom_site_label_2
_geom_bond_distance
_geom_bond_site_symmetry_2
_geom_bond_publ_flag
Ir1 C3 1.93(2) . ?
Ir1 C2 2.06(2) . ?
Ir1 C4 1.89(3) . ?
Ir1 C1 2.12(2) . ?
F7 B2 1.334(13) . ?
C3 O2 1.08(3) . ?
C2 N2 1.33(3) . ?
C2 N1 1.40(2) . ?
C4 O1 1.14(4) . ?
C1 N3 1.40(2) . ?
C1 N4 1.24(3) . ?
N3 C7 1.32(3) . ?
N3 C9 1.39(3) . ?
N2 C11 1.39(3) . ?
N2 C13 1.45(3) . ?
N4 C5 1.46(3) . ?
N4 C6 1.41(3) . ?
N1 C15 1.49(3) . ?
N1 C14 1.38(3) . ?
C7 H7 0.9400 . ?
C7 C6 1.45(3) . ?
N6 C9 1.40(2) . ?
N6 C10 1.37(3) . ?
N6 C8 1.49(3) . ?
N5 C11 1.37(2) . ?
N5 C10 1.27(3) . ?
N5 C12 1.45(3) . ?
C11 C9 1.346(11) . ?
C10 H10 0.9400 . ?
C12 H12A 0.9700 . ?
C12 H12B 0.9700 . ?
C12 H12C 0.9700 . ?
C8 H8A 0.9700 . ?
C8 H8B 0.9700 . ?
C8 H8C 0.9700 . ?
C5 H5A 0.9700 . ?
C5 H5B 0.9700 . ?
C5 H5C 0.9700 . ?
C15 H15A 0.9700 . ?
C15 H15B 0.9700 . ?
C15 H15C 0.9700 . ?
F8 B2 1.40(3) . ?
F5 B2 1.30(3) . ?
F6 B2 1.350(13) . ?
F2 B1 1.346(13) . ?
F3 B1 1.24(3) . ?
F4 B1 1.36(3) . ?
B1 F1 1.467(17) . ?
C6 H6 0.9400 . ?
C13 H13 0.9400 . ?
C13 C14 1.18(3) . ?
C14 H14 0.9400 . ?
C16 C17 1.89(4) . ?
C18 C17 1.92(5) . ?

loop_
_geom_hbond_atom_site_label_D
_geom_hbond_atom_site_label_H
_geom_hbond_atom_site_label_A
_geom_hbond_distance_DH
_geom_hbond_distance_HA
_geom_hbond_distance_DA
_geom_hbond_angle_DHA
_geom_hbond_site_symmetry_A
_geom_hbond_publ_flag
C5 H5C F1 0.97 2.63 2.96(4) 100.2 . yes

loop_
_geom_torsion_atom_site_label_1
_geom_torsion_atom_site_label_2
_geom_torsion_atom_site_label_3
_geom_torsion_atom_site_label_4
_geom_torsion
_geom_torsion_site_symmetry_1
_geom_torsion_site_symmetry_2
_geom_torsion_site_symmetry_3
_geom_torsion_site_symmetry_4
_geom_torsion_publ_flag
Ir1 C2 N2 C11 -4(3) . . . . ?
Ir1 C2 N2 C13 175.9(15) . . . . ?
Ir1 C2 N1 C15 3(3) . . . . ?
Ir1 C2 N1 C14 -176.5(15) . . . . ?
Ir1 C1 N3 C7 -179.9(15) . . . . ?
Ir1 C1 N3 C9 -9(3) . . . . ?
Ir1 C1 N4 C5 6(4) . . . . ?
Ir1 C1 N4 C6 -179.4(16) . . . . ?
C2 N2 C11 N5 -128(2) . . . . ?
C2 N2 C11 C9 54(3) . . . . ?
C2 N2 C13 C14 -1(3) . . . . ?
C2 N1 C14 C13 3(3) . . . . ?
C1 N3 C7 C6 -2(2) . . . . ?
C1 N3 C9 N6 132(2) . . . . ?
C1 N3 C9 C11 -42(4) . . . . ?
C1 N4 C6 C7 2(3) . . . . ?
N3 C1 N4 C5 -178(2) . . . . ?
N3 C1 N4 C6 -3(3) . . . . ?
N3 C7 C6 N4 0(2) . . . . ?
N2 C2 N1 C15 176.1(19) . . . . ?
N2 C2 N1 C14 -3(2) . . . . ?
N2 C11 C9 N3 -4(5) . . . . ?
N2 C11 C9 N6 -178.8(16) . . . . ?
N2 C13 C14 N1 -1(3) . . . . ?
N4 C1 N3 C7 4(3) . . . . ?
N4 C1 N3 C9 174.4(19) . . . . ?
N1 C2 N2 C11 -176.9(18) . . . . ?
N1 C2 N2 C13 3(2) . . . . ?
C7 N3 C9 N6 -58(3) . . . . ?
C7 N3 C9 C11 127(3) . . . . ?
N5 C11 C9 N3 178.6(17) . . . . ?
N5 C11 C9 N6 3(3) . . . . ?
C11 N2 C13 C14 178(2) . . . . ?
C11 N5 C10 N6 -2.0(13) . . . . ?
C9 N3 C7 C6 -172.8(18) . . . . ?
C9 N6 C10 N5 4.0(12) . . . . ?
C10 N6 C9 N3 179.7(15) . . . . ?
C10 N6 C9 C11 -5(2) . . . . ?
C10 N5 C11 N2 -178.8(17) . . . . ?
C10 N5 C11 C9 -1(3) . . . . ?
C12 N5 C11 N2 3(3) . . . . ?
C12 N5 C11 C9 -179(2) . . . . ?
C12 N5 C10 N6 177(2) . . . . ?
C8 N6 C9 N3 3(3) . . . . ?
C8 N6 C9 C11 179(2) . . . . ?
C8 N6 C10 N5 -180(2) . . . . ?
C5 N4 C6 C7 176.8(18) . . . . ?
C15 N1 C14 C13 -176(2) . . . . ?
C13 N2 C11 N5 52(3) . . . . ?
C13 N2 C11 C9 -125(3) . . . . ?

loop_
_exptl_oxdiff_crystal_face_indexfrac_h
_exptl_oxdiff_crystal_face_indexfrac_k
_exptl_oxdiff_crystal_face_indexfrac_l
_exptl_oxdiff_crystal_face_x
_exptl_oxdiff_crystal_face_y
_exptl_oxdiff_crystal_face_z
6.3882 2.1520 -1.9779 0.0781 -0.9880 0.1330
-6.7065 0.0854 2.0727 -0.0776 0.9792 0.1872
-5.9994 -3.1580 1.8593 -0.0755 0.9560 -0.2834
6.7066 0.0750 -2.0730 0.0779 -0.9832 -0.1649
1.3243 1.3259 -7.7092 0.9794 -0.1286 0.1554
-1.4637 -0.5997 7.8312 -0.9902 0.1299 -0.0506
1.7019 -0.9378 -7.8037 0.9771 -0.1281 -0.1701
0.1594 -5.9805 3.9618 -0.5368 0.0709 -0.8407
-1.7702 5.9319 4.1692 -0.4878 0.0635 0.8707
3.9313 -1.6262 4.5495 -0.7167 -0.6124 -0.3336
